data_1533776
loop_
_publ_author_name
'Tursina, A.I.'
'Gribanov, A.V.'
'Bodak, O.I.'
'Seropegin, Yu.D.'

_publ_section_title
;
 Crystal structures of the ternary cerium rhodium silicides Ce2 Rh12 Si7
 and Ce6 Rh30 Si19
;
_journal_name_full 'Journal of Alloys Compd.'
_journal_page_first 142
_journal_page_last 145
_journal_volume 367
_journal_year 2004
_chemical_formula_sum 'Ce2 Rh12 Si7.11'
_space_group_IT_number 176
_symmetry_space_group_name_Hall '-P 6c'
_symmetry_space_group_name_H-M 'P 63/m'
_cell_angle_alpha 90
_cell_angle_beta 90
_cell_angle_gamma 120
_cell_formula_units_Z 1
_cell_length_a 9.706
_cell_length_b 9.706
_cell_length_c 3.8394
_cell_volume 313.238
_citation_journal_id_ASTM JALCEU
_cod_data_source_file Tursina_JALCEU_2004_1397.cif
_cod_data_source_block Ce2Rh12Si7.11
_cod_original_cell_volume 313.2381
_cod_database_code 1533776

loop_
_symmetry_equiv_pos_as_xyz
x,y,z
x-y,x,z+1/2
-y,x-y,z
-x,-y,z+1/2
-x+y,-x,z
y,-x+y,z+1/2
-x,-y,-z
-x+y,-x,-z-1/2
y,-x+y,-z
x,y,-z-1/2
x-y,x,-z
-y,x-y,-z-1/2

loop_
_atom_site_label
_atom_site_type_symbol
_atom_site_fract_x
_atom_site_fract_y
_atom_site_fract_z
_atom_site_occupancy
_atom_site_U_iso_or_equiv
Si2 Si 0 0 0.25 0.31 0.0
Rh1 Rh 0.06278 0.44232 0.25 1 0.0
Rh2 Rh 0.25955 0.14048 0.25 1 0.0
Si3 Si 0 0 0.091 0.123 0.0
Si1 Si 0.2903 0.3966 0.25 1 0.0
Ce1 Ce 0.6667 0.3333 0.25 1 0.0
